data_2208703
loop_
_publ_author_name
'Bauch, Christian'
'Zherlitsyna, Larissa'
'Auner, Norbert'
'Bolte, Michael'

_publ_section_title Octabutanol(dodecaoxidododecaphenyl[18.4.0]dodecasiloxane)tetracopper(II)tetrasodium(I)
_journal_coeditor_code SG2008
_journal_issue 4
_journal_name_full 'Acta Crystallographica Section E'
_journal_page_first m705
_journal_page_last m707
_journal_paper_doi 10.1107/S1600536806007021
_journal_volume 62
_journal_year 2006
_chemical_formula_iupac '[Cu4 Na4 (C6 H5 O2 Si)12 (C4 H10 O)8]'
_chemical_formula_moiety 'C104 H140 Cu4 Na4 O32 Si12'
_chemical_formula_sum 'C104 H140 Cu4 Na4 O32 Si12'
_chemical_formula_weight 2585.36
_chemical_name_systematic
;
Octabutanol(dodecaoxidododecaphenyl[18.4.0]dodecasiloxane)tetracopper(II)
tetrasodium(I)
;
_space_group_IT_number 88
_symmetry_cell_setting tetragonal
_symmetry_space_group_name_Hall '-I 4ad'
_symmetry_space_group_name_H-M 'I 41/a :2'
_atom_sites_solution_hydrogens geom
_atom_sites_solution_primary direct
_atom_sites_solution_secondary difmap
_audit_creation_method SHELXL97
_cell_angle_alpha 90.00
_cell_angle_beta 90.00
_cell_angle_gamma 90.00
_cell_formula_units_Z 4
_cell_length_a 31.3142(14)
_cell_length_b 31.3142(14)
_cell_length_c 12.6792(7)
_cell_measurement_reflns_used 30540
_cell_measurement_temperature 173(2)
_cell_measurement_theta_max 25.3
_cell_measurement_theta_min 2.0
_cell_volume 12433.0(10)
_computing_cell_refinement X-AREA
_computing_data_collection 'X-AREA (Stoe & Cie, 2001)'
_computing_data_reduction 'X-RED (Stoe & Cie, 2001'
_computing_molecular_graphics
;
XP in SHELXTL-Plus (Sheldrick, 1991) and MERCURY (Bruno <i>et al.</i>,
2002)
;
_computing_publication_material 'SHELXL97 and PLATON (Spek, 2003)'
_computing_structure_refinement 'SHELXL97 (Sheldrick, 1997)'
_computing_structure_solution 'SHELXS97 (Sheldrick, 1990)'
_diffrn_ambient_temperature 173(2)
_diffrn_measured_fraction_theta_full 0.993
_diffrn_measured_fraction_theta_max 0.993
_diffrn_measurement_device_type 'Stoe IPDS-II two-circle'
_diffrn_measurement_method \w
_diffrn_radiation_monochromator graphite
_diffrn_radiation_source 'fine-focus sealed tube'
_diffrn_radiation_type MoK\a
_diffrn_radiation_wavelength 0.71073
_diffrn_reflns_av_R_equivalents 0.0606
_diffrn_reflns_av_sigmaI/netI 0.0360
_diffrn_reflns_limit_h_max 35
_diffrn_reflns_limit_h_min -37
_diffrn_reflns_limit_k_max 37
_diffrn_reflns_limit_k_min -30
_diffrn_reflns_limit_l_max 15
_diffrn_reflns_limit_l_min -15
_diffrn_reflns_number 41700
_diffrn_reflns_theta_full 25.33
_diffrn_reflns_theta_max 25.33
_diffrn_reflns_theta_min 2.17
_diffrn_standards_decay_% 0
_diffrn_standards_interval_time 0
_diffrn_standards_number 0
_exptl_absorpt_coefficient_mu 0.876
_exptl_absorpt_correction_T_max 0.8583
_exptl_absorpt_correction_T_min 0.6636
_exptl_absorpt_correction_type multi-scan
_exptl_absorpt_process_details '(MULABS; Spek, 2003; Blessing, 1995)'
_exptl_crystal_colour blue
_exptl_crystal_density_diffrn 1.381
_exptl_crystal_density_method 'not measured'
_exptl_crystal_description block
_exptl_crystal_F_000 5392
_exptl_crystal_size_max 0.51
_exptl_crystal_size_mid 0.22
_exptl_crystal_size_min 0.18
_refine_diff_density_max 1.353
_refine_diff_density_min -0.494
_refine_ls_extinction_method none
_refine_ls_goodness_of_fit_ref 1.011
_refine_ls_hydrogen_treatment constr
_refine_ls_matrix_type full
_refine_ls_number_parameters 354
_refine_ls_number_reflns 5642
_refine_ls_number_restraints 6
_refine_ls_restrained_S_all 1.023
_refine_ls_R_factor_all 0.0602
_refine_ls_R_factor_gt 0.0458
_refine_ls_shift/su_max 0.001
_refine_ls_shift/su_mean 0.000
_refine_ls_structure_factor_coef Fsqd
_refine_ls_weighting_details 'calc w = 1/[\s^2^(Fo^2^)+(0.0928P)^2^] where P=(Fo^2^+2Fc^2^)/3'
_refine_ls_weighting_scheme calc
_refine_ls_wR_factor_gt 0.1267
_refine_ls_wR_factor_ref 0.1333
_reflns_number_gt 4291
_reflns_number_total 5642
_reflns_threshold_expression I>2\s(I)
_cod_data_source_file sg2008.cif
_cod_data_source_block I
_cod_depositor_comments
;
The following automatic conversions were performed:
'_symmetry_cell_setting' value 'Tetragonal' changed to 'tetragonal'
according to '/home/saulius/struct/CIF-dictionaries/cif_core.dic'
dictionary named 'cif_core.dic' version 2.4.1 from 2010-06-29.

Automatic conversion script
Id: cif_fix_enum 1527 2010-12-29 10:47:43Z saulius 

The following automatic conversions were performed:

'_symmetry_cell_setting' value 'Tetragonal' changed to 'tetragonal'
according to /home/saulius/struct/CIF-dictionaries/cif_core.dic
dictionary named 'cif_core.dic' version 2.4.1 from 2010-06-29.

Automatic conversion script
Id: cif_fix_values 1715 2011-07-08 13:25:40Z adriana 
;
_cod_original_sg_symbol_H-M 'I 41/a'
_cod_database_code 2208703
_cod_database_fobs_code 2208703

loop_
_symmetry_equiv_pos_as_xyz
'x, y, z'
'-x+1/2, -y, z+1/2'
'-y+3/4, x+1/4, z+1/4'
'y+3/4, -x+3/4, z+3/4'
'x+1/2, y+1/2, z+1/2'
'-x+1, -y+1/2, z+1'
'-y+5/4, x+3/4, z+3/4'
'y+5/4, -x+5/4, z+5/4'
'-x, -y, -z'
'x-1/2, y, -z-1/2'
'y-3/4, -x-1/4, -z-1/4'
'-y-3/4, x-3/4, -z-3/4'
'-x+1/2, -y+1/2, -z+1/2'
'x, y+1/2, -z'
'y-1/4, -x+1/4, -z+1/4'
'-y-1/4, x-1/4, -z-1/4'

loop_
_atom_site_type_symbol
_atom_site_label
_atom_site_fract_x
_atom_site_fract_y
_atom_site_fract_z
_atom_site_U_iso_or_equiv
_atom_site_adp_type
_atom_site_calc_flag
_atom_site_refinement_flags
_atom_site_occupancy
Cu Cu1 0.476259(12) 0.291925(12) 0.52615(3) 0.03444(14) Uani d . 1
O O1 0.53412(7) 0.26934(7) 0.53542(19) 0.0418(5) Uani d . 1
O O2 0.49247(7) 0.35073(7) 0.52842(18) 0.0430(5) Uani d . 1
O O3 0.41835(7) 0.30760(7) 0.50208(19) 0.0451(5) Uani d . 1
Si Si1 0.57834(3) 0.29319(3) 0.56273(7) 0.0355(2) Uani d . 1
C C11 0.58796(11) 0.29633(11) 0.7073(3) 0.0424(7) Uani d . 1
C C12 0.55456(14) 0.30319(15) 0.7770(3) 0.0588(10) Uani d . 1
H H12 0.5262 0.3037 0.7505 0.071 Uiso calc R 1
C C13 0.56107(16) 0.30929(16) 0.8841(3) 0.0671(12) Uani d . 1
H H13 0.5375 0.3147 0.9294 0.081 Uiso calc R 1
C C14 0.60092(18) 0.3075(2) 0.9236(4) 0.0884(17) Uani d . 1
H H14 0.6058 0.3120 0.9967 0.106 Uiso calc R 1
C C15 0.63461(19) 0.2991(3) 0.8561(4) 0.132(3) Uani d . 1
H H15 0.6627 0.2970 0.8837 0.158 Uiso calc R 1
C C16 0.62800(15) 0.2937(2) 0.7499(4) 0.0892(19) Uani d . 1
H H16 0.6517 0.2880 0.7052 0.107 Uiso calc R 1
O O11 0.61813(7) 0.26976(7) 0.50272(17) 0.0413(5) Uani d . 1
O O12 0.57716(7) 0.34158(7) 0.51415(17) 0.0402(5) Uani d . 1
Si Si2 0.53623(3) 0.37472(3) 0.50300(7) 0.0379(2) Uani d . 1
C C21 0.54552(11) 0.42085(11) 0.5924(3) 0.0449(8) Uani d . 1
C C22 0.5477(2) 0.41529(16) 0.7012(3) 0.0801(15) Uani d . 1
H H22 0.5435 0.3875 0.7296 0.096 Uiso calc R 1
C C23 0.52908(19) 0.45635(14) 0.1678(4) 0.0784(14) Uani d . 1
H H23 0.5047 0.4603 0.2113 0.094 Uiso calc R 1
C C24 0.5622(2) 0.48879(19) 0.7304(5) 0.0894(17) Uani d . 1
H H24 0.5685 0.5119 0.7766 0.107 Uiso calc R 1
C C25 0.5596(2) 0.49535(17) 0.6243(5) 0.100(2) Uani d . 1
H H25 0.5641 0.5231 0.5964 0.120 Uiso calc R 1
C C26 0.5503(2) 0.46152(14) 0.5562(4) 0.0770(14) Uani d . 1
H H26 0.5472 0.4670 0.4829 0.092 Uiso calc R 1
O O23 0.53765(8) 0.39406(7) 0.38371(17) 0.0451(6) Uani d . 1
Si Si3 0.53235(3) 0.37502(3) 0.26395(7) 0.0383(2) Uani d . 1
C C31 0.55072(11) 0.41815(11) 0.1732(3) 0.0425(7) Uani d . 1
C C32 0.5558(2) 0.4489(2) 0.7693(4) 0.0940(18) Uani d . 1
H H32 0.5569 0.4441 0.8432 0.113 Uiso calc R 1
C C33 0.5415(2) 0.48928(15) 0.1012(4) 0.0827(15) Uani d . 1
H H33 0.5249 0.5146 0.0967 0.099 Uiso calc R 1
C C34 0.57759(19) 0.48494(17) 0.0425(4) 0.0780(14) Uani d . 1
H H34 0.5870 0.5076 -0.0016 0.094 Uiso calc R 1
C C35 0.5998(2) 0.4484(2) 0.0475(5) 0.100(2) Uani d . 1
H H35 0.6252 0.4456 0.0071 0.120 Uiso calc R 1
C C36 0.58642(17) 0.41423(18) 0.1109(4) 0.0791(15) Uani d . 1
H H36 0.6021 0.3883 0.1108 0.095 Uiso calc R 1
Na Na1 0.43095(6) 0.37271(5) 0.42291(16) 0.0709(5) Uani d . 1
O O41 0.42985(12) 0.41312(12) 0.5813(3) 0.0831(10) Uani d . 1
H H41 0.4525 0.3990 0.5875 0.100 Uiso calc R 1
C C41 0.4328(2) 0.4493(2) 0.6389(5) 0.0984(19) Uani d D 1
H H41A 0.4563 0.4670 0.6105 0.118 Uiso calc R 1
H H41B 0.4402 0.4416 0.7124 0.118 Uiso calc R 1
C C42 0.3932(3) 0.4749(4) 0.6397(8) 0.181(5) Uani d D 1
H H42A 0.3995 0.5025 0.6743 0.217 Uiso calc R 1
H H42B 0.3852 0.4811 0.5658 0.217 Uiso calc R 1
C C43 0.3571(3) 0.4563(3) 0.6910(17) 0.250(9) Uani d D 1
H H43A 0.3658 0.4490 0.7639 0.301 Uiso calc R 1
H H43B 0.3506 0.4291 0.6546 0.301 Uiso calc R 1
C C44 0.3160(4) 0.4816(3) 0.6980(9) 0.194(6) Uani d D 1
H H44A 0.2937 0.4639 0.7301 0.290 Uiso calc R 1
H H44B 0.3070 0.4902 0.6270 0.290 Uiso calc R 1
H H44C 0.3206 0.5071 0.7414 0.290 Uiso calc R 1
O O51 0.38282(14) 0.40717(14) 0.3238(4) 0.1145(15) Uani d . 1
H H51 0.3823 0.3815 0.3045 0.137 Uiso calc R 1
C C51 0.3435(2) 0.4242(3) 0.3138(7) 0.118(2) Uani d D 1
H H51A 0.3405 0.4481 0.3642 0.141 Uiso calc R 1
H H51B 0.3220 0.4023 0.3329 0.141 Uiso calc R 1
C C52 0.3340(5) 0.4401(5) 0.2059(11) 0.274(11) Uani d D 1
H H52A 0.3096 0.4599 0.2149 0.328 Uiso calc R 1
H H52B 0.3588 0.4582 0.1870 0.328 Uiso calc R 1
C C53 0.3245(7) 0.4168(5) 0.1131(11) 0.282(10) Uani d D 1
H H53A 0.2985 0.3999 0.1284 0.338 Uiso calc R 1
H H53B 0.3480 0.3960 0.1037 0.338 Uiso calc R 1
C C54 0.3176(4) 0.4371(4) 0.0090(10) 0.211(7) Uani d D 1
H H54A 0.3131 0.4149 -0.0444 0.317 Uiso calc R 1
H H54B 0.3428 0.4541 -0.0098 0.317 Uiso calc R 1
H H54C 0.2925 0.4556 0.0124 0.317 Uiso calc R 1

loop_
_atom_site_aniso_label
_atom_site_aniso_U_11
_atom_site_aniso_U_22
_atom_site_aniso_U_33
_atom_site_aniso_U_12
_atom_site_aniso_U_13
_atom_site_aniso_U_23
Cu1 0.0314(2) 0.0322(2) 0.0397(2) -0.00073(15) -0.00119(14) 0.00060(14)
O1 0.0320(12) 0.0350(12) 0.0585(13) 0.0004(9) -0.0051(10) -0.0035(10)
O2 0.0384(12) 0.0341(12) 0.0564(13) 0.0003(10) -0.0016(10) -0.0021(10)
O3 0.0348(12) 0.0372(12) 0.0633(14) 0.0001(10) -0.0035(10) 0.0063(10)
Si1 0.0315(4) 0.0343(5) 0.0407(4) -0.0020(3) -0.0028(3) -0.0012(3)
C11 0.0412(18) 0.0430(18) 0.0429(16) 0.0001(14) -0.0028(13) 0.0006(13)
C12 0.051(2) 0.074(3) 0.051(2) 0.003(2) 0.0010(16) 0.0015(18)
C13 0.072(3) 0.079(3) 0.050(2) 0.009(2) 0.010(2) -0.001(2)
C14 0.087(4) 0.132(5) 0.047(2) 0.006(3) -0.013(2) -0.015(3)
C15 0.062(3) 0.264(11) 0.069(3) 0.015(5) -0.023(3) -0.039(4)
C16 0.046(2) 0.165(6) 0.057(2) 0.006(3) -0.0065(19) -0.021(3)
O11 0.0343(12) 0.0385(12) 0.0512(12) -0.0021(10) 0.0030(9) -0.0033(10)
O12 0.0359(12) 0.0360(12) 0.0487(11) -0.0020(9) -0.0022(9) -0.0001(9)
Si2 0.0398(5) 0.0324(4) 0.0414(4) -0.0027(4) -0.0048(3) -0.0015(3)
C21 0.0436(19) 0.0403(19) 0.0507(18) -0.0032(15) -0.0028(14) -0.0091(14)
C22 0.124(5) 0.060(3) 0.056(2) -0.005(3) -0.016(3) -0.011(2)
C23 0.103(4) 0.047(2) 0.085(3) 0.009(2) 0.026(3) 0.011(2)
C24 0.097(4) 0.074(4) 0.097(4) -0.008(3) -0.002(3) -0.048(3)
C25 0.150(6) 0.044(3) 0.106(4) -0.017(3) 0.011(4) -0.020(3)
C26 0.128(5) 0.040(2) 0.064(2) -0.009(2) -0.002(3) -0.0067(18)
O23 0.0558(15) 0.0360(12) 0.0435(12) -0.0036(11) -0.0063(10) 0.0006(9)
Si3 0.0389(5) 0.0323(4) 0.0438(5) -0.0004(4) -0.0041(4) -0.0011(3)
C31 0.0475(19) 0.0382(18) 0.0417(16) -0.0037(14) -0.0039(14) -0.0025(13)
C32 0.131(5) 0.087(4) 0.064(3) -0.005(4) -0.016(3) -0.027(3)
C33 0.121(5) 0.045(3) 0.082(3) 0.002(3) 0.007(3) 0.010(2)
C34 0.098(4) 0.072(3) 0.064(3) -0.021(3) -0.005(3) 0.022(2)
C35 0.079(4) 0.118(5) 0.103(4) 0.005(3) 0.034(3) 0.042(4)
C36 0.076(3) 0.082(3) 0.079(3) 0.023(3) 0.020(2) 0.026(2)
Na1 0.0568(10) 0.0503(9) 0.1055(13) 0.0042(8) 0.0031(9) 0.0215(9)
O41 0.085(2) 0.084(2) 0.081(2) 0.0325(19) 0.0094(18) 0.0025(18)
C41 0.129(6) 0.088(4) 0.078(3) 0.020(4) -0.019(3) 0.014(3)
C42 0.218(13) 0.165(10) 0.160(8) 0.053(9) 0.066(8) -0.035(7)
C43 0.138(10) 0.099(7) 0.51(3) -0.017(7) 0.036(14) 0.001(12)
C44 0.288(16) 0.108(7) 0.185(9) 0.027(8) 0.108(10) -0.007(6)
O51 0.085(3) 0.077(3) 0.181(5) 0.007(2) -0.022(3) 0.003(3)
C51 0.071(4) 0.134(6) 0.148(6) 0.030(4) -0.004(4) -0.011(5)
C52 0.200(15) 0.200(16) 0.42(3) 0.016(12) -0.153(17) -0.069(17)
C53 0.28(2) 0.173(15) 0.40(3) -0.033(14) -0.05(2) 0.047(17)
C54 0.211(13) 0.195(12) 0.227(12) -0.080(10) -0.086(10) 0.121(10)

loop_
_atom_type_symbol
_atom_type_description
_atom_type_scat_dispersion_real
_atom_type_scat_dispersion_imag
_atom_type_scat_source
C C 0.0033 0.0016 'International Tables Vol C Tables 4.2.6.8 and 6.1.1.4'
H H 0.0000 0.0000 'International Tables Vol C Tables 4.2.6.8 and 6.1.1.4'
Cu Cu 0.3201 1.2651 'International Tables Vol C Tables 4.2.6.8 and 6.1.1.4'
Na Na 0.0362 0.0249 'International Tables Vol C Tables 4.2.6.8 and 6.1.1.4'
O O 0.0106 0.0060 'International Tables Vol C Tables 4.2.6.8 and 6.1.1.4'
Si Si 0.0817 0.0704 'International Tables Vol C Tables 4.2.6.8 and 6.1.1.4'

loop_
_geom_angle_atom_site_label_1
_geom_angle_atom_site_label_2
_geom_angle_atom_site_label_3
_geom_angle_site_symmetry_1
_geom_angle_site_symmetry_3
_geom_angle
O3 Cu1 O2 . . 90.40(10)
O3 Cu1 O1 . . 171.58(10)
O2 Cu1 O1 . . 95.84(10)
O3 Cu1 O1 . 6_554 96.00(10)
O2 Cu1 O1 . 6_554 172.77(10)
O1 Cu1 O1 . 6_554 78.13(10)
O3 Cu1 Cu1 . 6_554 133.94(7)
O2 Cu1 Cu1 . 6_554 135.06(7)
O1 Cu1 Cu1 . 6_554 39.28(7)
O1 Cu1 Cu1 6_554 6_554 39.27(7)
O3 Cu1 Na1 . . 45.91(8)
O2 Cu1 Na1 . . 50.09(8)
O1 Cu1 Na1 . . 136.72(8)
O1 Cu1 Na1 6_554 . 137.12(8)
Cu1 Cu1 Na1 6_554 . 155.71(4)
Si1 O1 Cu1 . . 130.09(13)
Si1 O1 Cu1 . 6_554 127.78(13)
Cu1 O1 Cu1 . 6_554 101.45(10)
Si2 O2 Cu1 . . 132.78(14)
Si2 O2 Na1 . . 115.70(13)
Cu1 O2 Na1 . . 93.08(10)
Si3 O3 Cu1 16_656 . 135.10(15)
Si3 O3 Na1 16_656 . 122.14(14)
Cu1 O3 Na1 . . 97.74(11)
O1 Si1 O11 . . 110.31(12)
O1 Si1 O12 . . 109.21(12)
O11 Si1 O12 . . 104.95(12)
O1 Si1 C11 . . 112.05(15)
O11 Si1 C11 . . 111.06(14)
O12 Si1 C11 . . 109.00(14)
O1 Si1 Na1 . 11_666 105.87(10)
O11 Si1 Na1 . 11_666 52.04(9)
O12 Si1 Na1 . 11_666 57.09(9)
C11 Si1 Na1 . 11_666 142.07(12)
C16 C11 C12 . . 116.7(3)
C16 C11 Si1 . . 122.3(3)
C12 C11 Si1 . . 121.0(3)
C13 C12 C11 . . 122.4(4)
C13 C12 H12 . . 118.8
C11 C12 H12 . . 118.8
C14 C13 C12 . . 119.7(4)
C14 C13 H13 . . 120.2
C12 C13 H13 . . 120.2
C13 C14 C15 . . 119.0(4)
C13 C14 H14 . . 120.5
C15 C14 H14 . . 120.5
C16 C15 C14 . . 121.0(5)
C16 C15 H15 . . 119.5
C14 C15 H15 . . 119.5
C11 C16 C15 . . 121.2(5)
C11 C16 H16 . . 119.4
C15 C16 H16 . . 119.4
Si1 O11 Si3 . 11_666 126.87(14)
Si1 O11 Na1 . 11_666 99.62(11)
Si3 O11 Na1 11_666 11_666 116.61(11)
Si1 O12 Si2 . . 129.08(15)
Si1 O12 Na1 . 11_666 94.16(10)
Si2 O12 Na1 . 11_666 118.08(11)
O2 Si2 O23 . . 112.70(13)
O2 Si2 O12 . . 110.63(12)
O23 Si2 O12 . . 106.92(13)
O2 Si2 C21 . . 112.15(15)
O23 Si2 C21 . . 105.85(15)
O12 Si2 C21 . . 108.29(14)
O23 Si2 Na1 . . 76.10(10)
O12 Si2 Na1 . . 138.90(9)
C21 Si2 Na1 . . 110.07(12)
C26 C21 C22 . . 116.5(4)
C26 C21 Si2 . . 122.5(3)
C22 C21 Si2 . . 121.0(3)
C32 C22 C21 . . 122.1(5)
C32 C22 H22 . . 118.9
C21 C22 H22 . . 118.9
C31 C23 C33 . . 122.5(5)
C31 C23 H23 . . 118.7
C33 C23 H23 . . 118.7
C32 C24 C25 . . 119.2(4)
C32 C24 H24 . . 120.4
C25 C24 H24 . . 120.4
C24 C25 C26 . . 120.6(5)
C24 C25 H25 . . 119.7
C26 C25 H25 . . 119.7
C21 C26 C25 . . 121.5(5)
C21 C26 H26 . . 119.2
C25 C26 H26 . . 119.2
Si2 O23 Si3 . . 136.19(16)
O3 Si3 O23 11_666 . 112.32(13)
O3 Si3 O11 11_666 16_656 111.29(12)
O23 Si3 O11 . 16_656 105.36(13)
O3 Si3 C31 11_666 . 112.79(15)
O23 Si3 C31 . . 106.07(14)
O11 Si3 C31 16_656 . 108.60(14)
O23 Si3 Na1 . 11_666 83.44(10)
O11 Si3 Na1 16_656 11_666 140.90(9)
C31 Si3 Na1 . 11_666 105.06(12)
C36 C31 C23 . . 116.7(4)
C36 C31 Si3 . . 122.7(3)
C23 C31 Si3 . . 120.5(3)
C24 C32 C22 . . 120.0(5)
C24 C32 H32 . . 120.0
C22 C32 H32 . . 120.0
C34 C33 C23 . . 119.4(5)
C34 C33 H33 . . 120.3
C23 C33 H33 . . 120.3
C35 C34 C33 . . 119.4(5)
C35 C34 H34 . . 120.3
C33 C34 H34 . . 120.3
C34 C35 C36 . . 121.5(5)
C34 C35 H35 . . 119.2
C36 C35 H35 . . 119.2
C31 C36 C35 . . 120.3(5)
C31 C36 H36 . . 119.9
C35 C36 H36 . . 119.9
O51 Na1 O3 . . 123.71(16)
O51 Na1 O41 . . 102.01(17)
O3 Na1 O41 . . 95.76(13)
O51 Na1 O2 . . 166.71(16)
O3 Na1 O2 . . 69.37(9)
O41 Na1 O2 . . 72.45(11)
O51 Na1 O11 . 16_656 87.01(16)
O3 Na1 O11 . 16_656 114.07(11)
O41 Na1 O11 . 16_656 136.95(13)
O2 Na1 O11 . 16_656 89.19(9)
O51 Na1 O12 . 16_656 66.95(15)
O3 Na1 O12 . 16_656 82.97(9)
O41 Na1 O12 . 16_656 164.82(13)
O2 Na1 O12 . 16_656 120.56(10)
O11 Na1 O12 16_656 16_656 55.43(8)
O51 Na1 Cu1 . . 156.06(14)
O3 Na1 Cu1 . . 36.35(6)
O41 Na1 Cu1 . . 94.71(10)
O2 Na1 Cu1 . . 36.83(6)
O11 Na1 Cu1 16_656 . 92.40(7)
O12 Na1 Cu1 16_656 . 93.13(7)
O51 Na1 Si1 . 16_656 82.18(16)
O3 Na1 Si1 . 16_656 93.56(9)
O41 Na1 Si1 . 16_656 165.16(12)
O2 Na1 Si1 . 16_656 100.28(8)
O11 Na1 Si1 16_656 16_656 28.34(5)
O12 Na1 Si1 16_656 16_656 28.75(5)
Cu1 Na1 Si1 . 16_656 86.00(5)
O51 Na1 Si3 . 16_656 100.66(13)
O3 Na1 Si3 . 16_656 23.07(6)
O41 Na1 Si3 . 16_656 103.61(11)
O2 Na1 Si3 . 16_656 92.45(7)
O11 Na1 Si3 16_656 16_656 116.07(8)
O12 Na1 Si3 16_656 16_656 69.81(6)
Cu1 Na1 Si3 . 16_656 58.33(3)
Si1 Na1 Si3 16_656 16_656 89.41(5)
O51 Na1 Si2 . . 143.08(14)
O3 Na1 Si2 . . 92.95(8)
O41 Na1 Si2 . . 75.82(10)
O2 Na1 Si2 . . 24.63(6)
O11 Na1 Si2 16_656 . 72.48(6)
O12 Na1 Si2 16_656 . 119.31(8)
Cu1 Na1 Si2 . . 57.82(3)
Si1 Na1 Si2 16_656 . 92.21(5)
Si3 Na1 Si2 16_656 . 115.81(5)
C41 O41 Na1 . . 154.6(4)
C41 O41 H41 . . 109.5
Na1 O41 H41 . . 77.7
O41 C41 C42 . . 113.8(7)
O41 C41 H41A . . 108.8
C42 C41 H41A . . 108.8
O41 C41 H41B . . 108.8
C42 C41 H41B . . 108.8
H41A C41 H41B . . 107.7
C43 C42 C41 . . 116.5(9)
C43 C42 H42A . . 108.2
C41 C42 H42A . . 108.2
C43 C42 H42B . . 108.2
C41 C42 H42B . . 108.2
H42A C42 H42B . . 107.3
C42 C43 C44 . . 119.1(10)
C42 C43 H43A . . 107.5
C44 C43 H43A . . 107.5
C42 C43 H43B . . 107.5
C44 C43 H43B . . 107.5
H43A C43 H43B . . 107.0
C43 C44 H44A . . 109.5
C43 C44 H44B . . 109.5
H44A C44 H44B . . 109.5
C43 C44 H44C . . 109.5
H44A C44 H44C . . 109.5
H44B C44 H44C . . 109.5
C51 O51 Na1 . . 149.1(5)
C51 O51 H51 . . 109.5
Na1 O51 H51 . . 73.4
O51 C51 C52 . . 113.7(9)
O51 C51 H51A . . 108.8
C52 C51 H51A . . 108.8
O51 C51 H51B . . 108.8
C52 C51 H51B . . 108.8
H51A C51 H51B . . 107.7
C53 C52 C51 . . 129.4(13)
C53 C52 H52A . . 104.9
C51 C52 H52A . . 104.9
C53 C52 H52B . . 104.9
C51 C52 H52B . . 104.9
H52A C52 H52B . . 105.8
C52 C53 C54 . . 123.4(13)
C52 C53 H53A . . 106.5
C54 C53 H53A . . 106.5
C52 C53 H53B . . 106.5
C54 C53 H53B . . 106.5
H53A C53 H53B . . 106.5
C53 C54 H54A . . 109.5
C53 C54 H54B . . 109.5
H54A C54 H54B . . 109.5
C53 C54 H54C . . 109.5
H54A C54 H54C . . 109.5
H54B C54 H54C . . 109.5

loop_
_geom_bond_atom_site_label_1
_geom_bond_atom_site_label_2
_geom_bond_site_symmetry_2
_geom_bond_distance
_geom_bond_publ_flag
Cu1 O3 . 1.903(2) y
Cu1 O2 . 1.910(2) y
Cu1 O1 . 1.949(2) y
Cu1 O1 6_554 1.949(2) y
Cu1 Cu1 6_554 3.0175(7) ?
Cu1 Na1 . 3.1822(17) ?
O1 Si1 . 1.611(2) ?
O1 Cu1 6_554 1.949(2) ?
O2 Si2 . 1.596(2) ?
O2 Na1 . 2.444(3) y
O3 Si3 16_656 1.585(2) ?
O3 Na1 . 2.307(3) y
Si1 O11 . 1.634(2) ?
Si1 O12 . 1.636(2) ?
Si1 C11 . 1.861(3) ?
Si1 Na1 11_666 3.393(2) ?
C11 C16 . 1.368(6) ?
C11 C12 . 1.386(5) ?
C12 C13 . 1.386(6) ?
C12 H12 . 0.9500 ?
C13 C14 . 1.346(7) ?
C13 H13 . 0.9500 ?
C14 C15 . 1.384(8) ?
C14 H14 . 0.9500 ?
C15 C16 . 1.372(7) ?
C15 H15 . 0.9500 ?
C16 H16 . 0.9500 ?
O11 Si3 11_666 1.659(2) ?
O11 Na1 11_666 2.713(3) ?
O12 Si2 . 1.655(2) ?
O12 Na1 11_666 2.856(3) ?
Si2 O23 . 1.630(2) ?
Si2 C21 . 1.859(3) ?
Si2 Na1 . 3.450(2) ?
C21 C26 . 1.362(6) ?
C21 C22 . 1.391(6) ?
C22 C32 . 1.386(7) ?
C22 H22 . 0.9500 ?
C23 C31 . 1.377(6) ?
C23 C33 . 1.388(7) ?
C23 H23 . 0.9500 ?
C24 C32 . 1.357(9) ?
C24 C25 . 1.364(8) ?
C24 H24 . 0.9500 ?
C25 C26 . 1.397(7) ?
C25 H25 . 0.9500 ?
C26 H26 . 0.9500 ?
O23 Si3 . 1.640(2) ?
Si3 O3 11_666 1.585(2) ?
Si3 O11 16_656 1.659(2) ?
Si3 C31 . 1.865(3) ?
Si3 Na1 11_666 3.4235(19) ?
C31 C36 . 1.374(6) ?
C32 H32 . 0.9500 ?
C33 C34 . 1.360(8) ?
C33 H33 . 0.9500 ?
C34 C35 . 1.340(8) ?
C34 H34 . 0.9500 ?
C35 C36 . 1.404(7) ?
C35 H35 . 0.9500 ?
C36 H36 . 0.9500 ?
Na1 O51 . 2.239(5) y
Na1 O41 . 2.374(4) y
Na1 O11 16_656 2.713(3) y
Na1 O12 16_656 2.856(3) y
Na1 Si1 16_656 3.393(2) ?
Na1 Si3 16_656 3.4236(19) ?
O41 C41 . 1.350(7) ?
O41 H41 . 0.8400 ?
C41 C42 . 1.476(8) ?
C41 H41A . 0.9900 ?
C41 H41B . 0.9900 ?
C42 C43 . 1.428(9) ?
C42 H42A . 0.9900 ?
C42 H42B . 0.9900 ?
C43 C44 . 1.514(9) ?
C43 H43A . 0.9900 ?
C43 H43B . 0.9900 ?
C44 H44A . 0.9800 ?
C44 H44B . 0.9800 ?
C44 H44C . 0.9800 ?
O51 C51 . 1.349(7) ?
O51 H51 . 0.8400 ?
C51 C52 . 1.486(9) ?
C51 H51A . 0.9900 ?
C51 H51B . 0.9900 ?
C52 C53 . 1.415(9) ?
C52 H52A . 0.9900 ?
C52 H52B . 0.9900 ?
C53 C54 . 1.480(9) ?
C53 H53A . 0.9900 ?
C53 H53B . 0.9900 ?
C54 H54A . 0.9800 ?
C54 H54B . 0.9800 ?
C54 H54C . 0.9800 ?

loop_
_geom_hbond_atom_site_label_D
_geom_hbond_atom_site_label_H
_geom_hbond_atom_site_label_A
_geom_hbond_site_symmetry_A
_geom_hbond_distance_DH
_geom_hbond_distance_HA
_geom_hbond_distance_DA
_geom_hbond_angle_DHA
O41 H41 O2 . 0.84 2.10 2.848(4) 148
O51 H51 O12 16_656 0.84 2.08 2.857(5) 154

loop_
_geom_torsion_atom_site_label_1
_geom_torsion_atom_site_label_2
_geom_torsion_atom_site_label_3
_geom_torsion_atom_site_label_4
_geom_torsion_site_symmetry_1
_geom_torsion_site_symmetry_4
_geom_torsion
O2 Cu1 O1 Si1 . . 12.1(2)
O1 Cu1 O1 Si1 6_554 . -163.86(12)
Cu1 Cu1 O1 Si1 6_554 . -170.9(3)
Na1 Cu1 O1 Si1 . . 45.8(2)
O2 Cu1 O1 Cu1 . 6_554 -176.99(10)
O1 Cu1 O1 Cu1 6_554 6_554 7.05(14)
Na1 Cu1 O1 Cu1 . 6_554 -143.29(8)
O3 Cu1 O2 Si2 . . -153.97(19)
O1 Cu1 O2 Si2 . . 20.4(2)
Cu1 Cu1 O2 Si2 6_554 . 17.7(2)
Na1 Cu1 O2 Si2 . . -129.9(2)
O3 Cu1 O2 Na1 . . -24.07(11)
O1 Cu1 O2 Na1 . . 150.27(10)
Cu1 Cu1 O2 Na1 6_554 . 147.57(6)
O2 Cu1 O3 Si3 . 16_656 179.6(2)
O1 Cu1 O3 Si3 6_554 16_656 -3.8(2)
Cu1 Cu1 O3 Si3 6_554 16_656 7.8(3)
Na1 Cu1 O3 Si3 . 16_656 153.8(3)
O2 Cu1 O3 Na1 . . 25.83(11)
O1 Cu1 O3 Na1 6_554 . -157.53(11)
Cu1 Cu1 O3 Na1 6_554 . -145.98(7)
Cu1 O1 Si1 O11 . . -149.84(16)
Cu1 O1 Si1 O11 6_554 . 41.5(2)
Cu1 O1 Si1 O12 . . -35.0(2)
Cu1 O1 Si1 O12 6_554 . 156.30(16)
Cu1 O1 Si1 C11 . . 85.9(2)
Cu1 O1 Si1 C11 6_554 . -82.8(2)
Cu1 O1 Si1 Na1 . 11_666 -95.06(17)
Cu1 O1 Si1 Na1 6_554 11_666 96.24(16)
O1 Si1 C11 C16 . . 145.3(4)
O11 Si1 C11 C16 . . 21.4(5)
O12 Si1 C11 C16 . . -93.7(4)
Na1 Si1 C11 C16 11_666 . -33.2(5)
O1 Si1 C11 C12 . . -37.2(4)
O11 Si1 C11 C12 . . -161.1(3)
O12 Si1 C11 C12 . . 83.8(3)
Na1 Si1 C11 C12 11_666 . 144.2(3)
C16 C11 C12 C13 . . 3.2(7)
Si1 C11 C12 C13 . . -174.4(4)
C11 C12 C13 C14 . . -1.8(8)
C12 C13 C14 C15 . . -0.7(10)
C13 C14 C15 C16 . . 1.7(13)
C12 C11 C16 C15 . . -2.2(9)
Si1 C11 C16 C15 . . 175.4(6)
C14 C15 C16 C11 . . -0.1(13)
O1 Si1 O11 Si3 . 11_666 -39.4(2)
O12 Si1 O11 Si3 . 11_666 -156.90(16)
C11 Si1 O11 Si3 . 11_666 85.5(2)
Na1 Si1 O11 Si3 11_666 11_666 -134.0(2)
O1 Si1 O11 Na1 . 11_666 94.64(13)
O12 Si1 O11 Na1 . 11_666 -22.87(13)
C11 Si1 O11 Na1 . 11_666 -140.51(13)
O1 Si1 O12 Si2 . . 35.0(2)
O11 Si1 O12 Si2 . . 153.24(16)
C11 Si1 O12 Si2 . . -87.7(2)
Na1 Si1 O12 Si2 11_666 . 131.8(2)
O1 Si1 O12 Na1 . 11_666 -96.86(12)
O11 Si1 O12 Na1 . 11_666 21.40(12)
C11 Si1 O12 Na1 . 11_666 140.43(13)
Cu1 O2 Si2 O23 . . 97.6(2)
Na1 O2 Si2 O23 . . -24.19(18)
Cu1 O2 Si2 O12 . . -22.1(2)
Na1 O2 Si2 O12 . . -143.83(12)
Cu1 O2 Si2 C21 . . -143.08(19)
Na1 O2 Si2 C21 . . 95.14(17)
Cu1 O2 Si2 Na1 . . 121.8(2)
Si1 O12 Si2 O2 . . -10.2(2)
Na1 O12 Si2 O2 11_666 . 112.39(13)
Si1 O12 Si2 O23 . . -133.30(17)
Na1 O12 Si2 O23 11_666 . -10.67(16)
Si1 O12 Si2 C21 . . 113.0(2)
Na1 O12 Si2 C21 11_666 . -124.33(15)
Si1 O12 Si2 Na1 . . -45.2(2)
Na1 O12 Si2 Na1 11_666 . 77.42(16)
O2 Si2 C21 C26 . . -120.8(4)
O23 Si2 C21 C26 . . 2.5(4)
O12 Si2 C21 C26 . . 116.9(4)
Na1 Si2 C21 C26 . . -78.2(4)
O2 Si2 C21 C22 . . 58.9(4)
O23 Si2 C21 C22 . . -177.9(4)
O12 Si2 C21 C22 . . -63.5(4)
Na1 Si2 C21 C22 . . 101.5(4)
C26 C21 C22 C32 . . -2.2(8)
Si2 C21 C22 C32 . . 178.1(5)
C32 C24 C25 C26 . . 0.1(11)
C22 C21 C26 C25 . . 3.9(8)
Si2 C21 C26 C25 . . -176.4(5)
C24 C25 C26 C21 . . -3.0(10)
O2 Si2 O23 Si3 . . -56.8(3)
O12 Si2 O23 Si3 . . 65.0(3)
C21 Si2 O23 Si3 . . -179.7(2)
Na1 Si2 O23 Si3 . . -72.5(2)
Si2 O23 Si3 O3 . 11_666 -44.1(3)
Si2 O23 Si3 O11 . 16_656 77.2(3)
Si2 O23 Si3 C31 . . -167.8(2)
Si2 O23 Si3 Na1 . 11_666 -63.9(2)
C33 C23 C31 C36 . . 1.6(8)
C33 C23 C31 Si3 . . -179.8(4)
O3 Si3 C31 C36 11_666 . -9.1(4)
O23 Si3 C31 C36 . . 114.3(4)
O11 Si3 C31 C36 16_656 . -132.9(4)
Na1 Si3 C31 C36 11_666 . 26.9(4)
O3 Si3 C31 C23 11_666 . 172.5(3)
O23 Si3 C31 C23 . . -64.2(4)
O11 Si3 C31 C23 16_656 . 48.6(4)
Na1 Si3 C31 C23 11_666 . -151.6(3)
C25 C24 C32 C22 . . 1.5(10)
C21 C22 C32 C24 . . -0.5(10)
C31 C23 C33 C34 . . -3.4(9)
C23 C33 C34 C35 . . 2.1(9)
C33 C34 C35 C36 . . 0.8(10)
C23 C31 C36 C35 . . 1.3(8)
Si3 C31 C36 C35 . . -177.2(5)
C34 C35 C36 C31 . . -2.6(10)
Si3 O3 Na1 O51 16_656 . 2.9(3)
Cu1 O3 Na1 O51 . . 161.3(2)
Si3 O3 Na1 O41 16_656 . 111.49(18)
Cu1 O3 Na1 O41 . . -90.12(13)
Si3 O3 Na1 O2 16_656 . -179.71(18)
Cu1 O3 Na1 O2 . . -21.33(9)
Si3 O3 Na1 O11 16_656 16_656 -100.35(17)
Cu1 O3 Na1 O11 . 16_656 58.03(13)
Si3 O3 Na1 O12 16_656 16_656 -53.29(16)
Cu1 O3 Na1 O12 . 16_656 105.10(10)
Si3 O3 Na1 Cu1 16_656 . -158.4(2)
Si3 O3 Na1 Si1 16_656 16_656 -80.06(16)
Cu1 O3 Na1 Si1 . 16_656 78.32(9)
Cu1 O3 Na1 Si3 . 16_656 158.4(2)
Si3 O3 Na1 Si2 16_656 . -172.47(15)
Cu1 O3 Na1 Si2 . . -14.08(10)
Si2 O2 Na1 O51 . . -27.1(8)
Cu1 O2 Na1 O51 . . -168.4(8)
Si2 O2 Na1 O3 . . 162.40(15)
Cu1 O2 Na1 O3 . . 21.08(9)
Si2 O2 Na1 O41 . . -94.21(16)
Cu1 O2 Na1 O41 . . 124.47(13)
Si2 O2 Na1 O11 . 16_656 46.23(14)
Cu1 O2 Na1 O11 . 16_656 -95.09(10)
Si2 O2 Na1 O12 . 16_656 94.37(15)
Cu1 O2 Na1 O12 . 16_656 -46.95(13)
Si2 O2 Na1 Cu1 . . 141.32(18)
Si2 O2 Na1 Si1 . 16_656 72.45(13)
Cu1 O2 Na1 Si1 . 16_656 -68.87(9)
Si2 O2 Na1 Si3 . 16_656 162.29(12)
Cu1 O2 Na1 Si3 . 16_656 20.97(9)
Cu1 O2 Na1 Si2 . . -141.32(18)
O3 Cu1 Na1 O51 . . -41.1(4)
O2 Cu1 Na1 O51 . . 173.5(4)
O1 Cu1 Na1 O51 . . 127.5(4)
O1 Cu1 Na1 O51 6_554 . -7.2(4)
Cu1 Cu1 Na1 O51 6_554 . 60.5(4)
O2 Cu1 Na1 O3 . . -145.39(15)
O1 Cu1 Na1 O3 . . 168.59(14)
O1 Cu1 Na1 O3 6_554 . 33.97(16)
Cu1 Cu1 Na1 O3 6_554 . 101.67(13)
O3 Cu1 Na1 O41 . . 93.33(15)
O2 Cu1 Na1 O41 . . -52.07(14)
O1 Cu1 Na1 O41 . . -98.08(15)
O1 Cu1 Na1 O41 6_554 . 127.29(15)
Cu1 Cu1 Na1 O41 6_554 . -165.01(11)
O3 Cu1 Na1 O2 . . 145.39(15)
O1 Cu1 Na1 O2 . . -46.01(15)
O1 Cu1 Na1 O2 6_554 . 179.36(14)
Cu1 Cu1 Na1 O2 6_554 . -112.94(12)
O3 Cu1 Na1 O11 . 16_656 -129.17(14)
O2 Cu1 Na1 O11 . 16_656 85.44(11)
O1 Cu1 Na1 O11 . 16_656 39.42(14)
O1 Cu1 Na1 O11 6_554 16_656 -95.20(12)
Cu1 Cu1 Na1 O11 6_554 16_656 -27.50(13)
O3 Cu1 Na1 O12 . 16_656 -73.67(12)
O2 Cu1 Na1 O12 . 16_656 140.93(12)
O1 Cu1 Na1 O12 . 16_656 94.92(12)
O1 Cu1 Na1 O12 6_554 16_656 -39.71(13)
Cu1 Cu1 Na1 O12 6_554 16_656 27.99(12)
O3 Cu1 Na1 Si1 . 16_656 -101.54(12)
O2 Cu1 Na1 Si1 . 16_656 113.07(10)
O1 Cu1 Na1 Si1 . 16_656 67.05(12)
O1 Cu1 Na1 Si1 6_554 16_656 -67.57(11)
Cu1 Cu1 Na1 Si1 6_554 16_656 0.13(11)
O3 Cu1 Na1 Si3 . 16_656 -9.77(11)
O2 Cu1 Na1 Si3 . 16_656 -155.16(11)
O1 Cu1 Na1 Si3 . 16_656 158.82(10)
O1 Cu1 Na1 Si3 6_554 16_656 24.20(12)
Cu1 Cu1 Na1 Si3 6_554 16_656 91.90(9)
O3 Cu1 Na1 Si2 . . 163.31(12)
O2 Cu1 Na1 Si2 . . 17.92(9)
O1 Cu1 Na1 Si2 . . -28.09(12)
O1 Cu1 Na1 Si2 6_554 . -162.72(10)
Cu1 Cu1 Na1 Si2 6_554 . -95.02(9)
O2 Si2 Na1 O51 . . 170.0(3)
O23 Si2 Na1 O51 . . -33.0(3)
O12 Si2 Na1 O51 . . -132.9(3)
C21 Si2 Na1 O51 . . 69.1(3)
O2 Si2 Na1 O3 . . -16.46(15)
O23 Si2 Na1 O3 . . 140.62(12)
O12 Si2 Na1 O3 . . 40.70(17)
C21 Si2 Na1 O3 . . -117.31(15)
O2 Si2 Na1 O41 . . 78.75(17)
O23 Si2 Na1 O41 . . -124.18(13)
O12 Si2 Na1 O41 . . 135.90(16)
C21 Si2 Na1 O41 . . -22.11(16)
O23 Si2 Na1 O2 . . 157.08(17)
O12 Si2 Na1 O2 . . 57.15(19)
C21 Si2 Na1 O2 . . -100.85(19)
O2 Si2 Na1 O11 . 16_656 -130.78(15)
O23 Si2 Na1 O11 . 16_656 26.30(10)
O12 Si2 Na1 O11 . 16_656 -73.63(14)
C21 Si2 Na1 O11 . 16_656 128.37(14)
O2 Si2 Na1 O12 . 16_656 -100.05(16)
O23 Si2 Na1 O12 . 16_656 57.03(11)
O12 Si2 Na1 O12 . 16_656 -42.90(17)
C21 Si2 Na1 O12 . 16_656 159.10(14)
O2 Si2 Na1 Cu1 . . -26.27(13)
O23 Si2 Na1 Cu1 . . 130.81(10)
O12 Si2 Na1 Cu1 . . 30.88(14)
C21 Si2 Na1 Cu1 . . -127.12(13)
O2 Si2 Na1 Si1 . 16_656 -110.14(14)
O23 Si2 Na1 Si1 . 16_656 46.94(9)
O12 Si2 Na1 Si1 . 16_656 -52.99(14)
C21 Si2 Na1 Si1 . 16_656 149.01(13)
O2 Si2 Na1 Si3 . 16_656 -19.73(13)
O23 Si2 Na1 Si3 . 16_656 137.35(11)
O12 Si2 Na1 Si3 . 16_656 37.42(16)
C21 Si2 Na1 Si3 . 16_656 -120.58(13)
O51 Na1 O41 C41 . . -54.6(9)
O3 Na1 O41 C41 . . 179.0(8)
O2 Na1 O41 C41 . . 112.9(9)
O11 Na1 O41 C41 16_656 . 44.0(10)
O12 Na1 O41 C41 16_656 . -96.5(10)
Cu1 Na1 O41 C41 . . 142.6(9)
Si1 Na1 O41 C41 16_656 . 50.5(11)
Si3 Na1 O41 C41 16_656 . -158.8(9)
Si2 Na1 O41 C41 . . 87.5(9)
Na1 O41 C41 C42 . . 81.8(12)
O41 C41 C42 C43 . . 66.4(14)
C41 C42 C43 C44 . . 177.9(11)
O3 Na1 O51 C51 . . 55.3(10)
O41 Na1 O51 C51 . . -50.1(10)
O2 Na1 O51 C51 . . -113.9(11)
O11 Na1 O51 C51 16_656 . 172.5(9)
O12 Na1 O51 C51 16_656 . 119.0(10)
Cu1 Na1 O51 C51 . . 83.3(11)
Si1 Na1 O51 C51 16_656 . 144.4(10)
Si3 Na1 O51 C51 16_656 . 56.5(10)
Si2 Na1 O51 C51 . . -132.4(9)
Na1 O51 C51 C52 . . -174.4(8)
O51 C51 C52 C53 . . 75(2)
C51 C52 C53 C54 . . -177.1(14)
